data_4510738
loop_
_publ_author_name
'Weston, Mitchell H.'
'Delaquil, Amelia A.'
'Sarjeant, Amy A.'
'Farha, Omar K.'
'Hupp, Joseph T.'
'Nguyen, SonBinh T.'

_publ_section_title
;
 Tuning the Hydrophobicity of Zinc Dipyridyl Paddlewheel Metal--Organic
 Frameworks for Selective Sorption
;
_journal_issue 7
_journal_name_full 'Crystal Growth &amp; Design'
_journal_page_first 2938
_journal_paper_doi 10.1021/cg400342m
_journal_volume 13
_journal_year 2013
_chemical_formula_moiety 'C31 H26 Br N O6 Zn'
_chemical_formula_sum 'C31 H26 Br N O6 Zn'
_chemical_formula_weight 653.81
_chemical_name_systematic
; 
 ? 
;
_space_group_IT_number 47
_symmetry_cell_setting orthorhombic
_symmetry_space_group_name_Hall '-P 2 2'
_symmetry_space_group_name_H-M 'P m m m'
_atom_sites_solution_hydrogens geom
_atom_sites_solution_primary direct
_atom_sites_solution_secondary difmap
_audit_creation_method SHELXL-97
_cell_angle_alpha 90.00
_cell_angle_beta 90.00
_cell_angle_gamma 90.00
_cell_formula_units_Z 2
_cell_length_a 11.0629(6)
_cell_length_b 15.9543(8)
_cell_length_c 18.2692(11)
_cell_measurement_reflns_used 9950
_cell_measurement_temperature 100(2)
_cell_measurement_theta_max 22.26
_cell_measurement_theta_min 2.23
_cell_volume 3224.5(3)
_computing_cell_refinement 'Bruker SAINT'
_computing_data_collection 'Bruker APEX2'
_computing_data_reduction 'Bruker SAINT'
_computing_molecular_graphics 'Bruker SHELXTL'
_computing_publication_material 'Bruker SHELXTL'
_computing_structure_refinement 'SHELXL-97 (Sheldrick, 2008)'
_computing_structure_solution 'SHELXS-97 (Sheldrick, 2008)'
_diffrn_ambient_temperature 100(2)
_diffrn_measured_fraction_theta_full 0.995
_diffrn_measured_fraction_theta_max 0.995
_diffrn_measurement_device_type 'Bruker APEX-II CCD'
_diffrn_measurement_method '\f and \w scans'
_diffrn_radiation_monochromator graphite
_diffrn_radiation_source 'fine-focus sealed tube'
_diffrn_radiation_type MoK\a
_diffrn_radiation_wavelength 0.71073
_diffrn_reflns_av_R_equivalents 0.1055
_diffrn_reflns_av_sigmaI/netI 0.0426
_diffrn_reflns_limit_h_max 12
_diffrn_reflns_limit_h_min -12
_diffrn_reflns_limit_k_max 17
_diffrn_reflns_limit_k_min -17
_diffrn_reflns_limit_l_max 19
_diffrn_reflns_limit_l_min -20
_diffrn_reflns_number 49866
_diffrn_reflns_theta_full 23.01
_diffrn_reflns_theta_max 23.01
_diffrn_reflns_theta_min 1.11
_diffrn_standards_number 0
_exptl_absorpt_coefficient_mu 1.020
_exptl_absorpt_correction_T_max 0.7449
_exptl_absorpt_correction_T_min 0.5604
_exptl_absorpt_correction_type multi-scan
_exptl_absorpt_process_details 'SADABS (Bruker)'
_exptl_crystal_colour colourless
_exptl_crystal_density_diffrn 0.673
_exptl_crystal_density_method 'not measured'
_exptl_crystal_description block
_exptl_crystal_F_000 664
_exptl_crystal_size_max 0.41
_exptl_crystal_size_mid 0.19
_exptl_crystal_size_min 0.16
_refine_diff_density_max 2.266
_refine_diff_density_min -1.010
_refine_diff_density_rms 0.120
_refine_ls_extinction_coef 0.0023(8)
_refine_ls_extinction_expression Fc^*^=kFc[1+0.001xFc^2^\l^3^/sin(2\q)]^-1/4^
_refine_ls_extinction_method SHELXL
_refine_ls_goodness_of_fit_ref 1.064
_refine_ls_hydrogen_treatment constr
_refine_ls_matrix_type full
_refine_ls_number_parameters 141
_refine_ls_number_reflns 2566
_refine_ls_number_restraints 140
_refine_ls_restrained_S_all 1.057
_refine_ls_R_factor_all 0.0961
_refine_ls_R_factor_gt 0.0866
_refine_ls_shift/su_max 0.000
_refine_ls_shift/su_mean 0.000
_refine_ls_structure_factor_coef Fsqd
_refine_ls_weighting_details 'calc w=1/[\s^2^(Fo^2^)+(0.1617P)^2^+6.3671P] where P=(Fo^2^+2Fc^2^)/3'
_refine_ls_weighting_scheme calc
_refine_ls_wR_factor_gt 0.2327
_refine_ls_wR_factor_ref 0.2405
_reflns_number_gt 2242
_reflns_number_total 2566
_reflns_threshold_expression >2sigma(I)
_cod_data_source_file cg400342m_si_002.cif
_cod_data_source_block n0580
_cod_depositor_comments
;
The following automatic conversions were performed:

'_symmetry_cell_setting' value 'Orthorhombic' changed to
'orthorhombic' according to
/usr/data/users/saulius/automatic-downloads/retrospective/ACS/lib/dictionaries/cif_core.dic
dictionary named 'cif_core.dic' version 2.4.2 from 2011-04-26.

Automatic conversion script
Id: cif_fix_values 2281 2013-09-26 08:29:07Z andrius 
;
_cod_original_sg_symbol_H-M Pmmm
_cod_database_code 4510738

loop_
_symmetry_equiv_pos_as_xyz
'x, y, z'
'-x, -y, z'
'-x, y, -z'
'x, -y, -z'
'-x, -y, -z'
'x, y, -z'
'x, -y, z'
'-x, y, z'

loop_
_atom_site_label
_atom_site_type_symbol
_atom_site_fract_x
_atom_site_fract_y
_atom_site_fract_z
_atom_site_U_iso_or_equiv
_atom_site_adp_type
_atom_site_occupancy
_atom_site_symmetry_multiplicity
_atom_site_calc_flag
_atom_site_refinement_flags
Zn1 Zn 0.5000 0.5000 0.07996(5) 0.0194(4) Uani 1 4 d SU
Br1 Br 0.29402(12) 0.0000 0.0000 0.1194(10) Uani 1 4 d SU
N1 N 0.5000 0.5000 0.1929(4) 0.046(2) Uani 1 4 d SDU
O1 O 0.3732(4) 0.4105(2) 0.0609(2) 0.0540(11) Uani 1 1 d U
O2 O 0.3032(17) 0.4300(11) 0.4241(6) 0.156(6) Uani 0.50 1 d PDU
C1 C 0.3445(7) 0.3831(4) 0.0000 0.0375(17) Uani 1 2 d SU
C2 C 0.2624(7) 0.3050(4) 0.0000 0.0392(17) Uani 1 2 d SU
C3 C 0.2285(6) 0.2693(4) -0.0639(4) 0.0612(17) Uani 1 1 d U
H3 H 0.2502 0.2949 -0.1090 0.073 Uiso 1 1 calc R
C4 C 0.1621(6) 0.1951(4) -0.0640(4) 0.068(2) Uani 1 1 d U
H4 H 0.1387 0.1703 -0.1091 0.082 Uiso 1 1 calc R
C5 C 0.1308(6) 0.1582(4) 0.0000 0.0390(17) Uani 1 2 d SU
C6 C 0.0617(6) 0.0762(4) 0.0000 0.0422(18) Uani 1 2 d SU
C7 C 0.1201(10) 0.0000 0.0000 0.046(3) Uani 1 4 d SU
C8 C 0.4153(12) 0.4608(7) 0.2289(5) 0.069(3) Uani 0.50 1 d PDU
H8 H 0.3511 0.4344 0.2032 0.083 Uiso 0.50 1 calc PR
C9 C 0.4192(15) 0.4580(9) 0.3009(5) 0.115(6) Uani 0.50 1 d PDU
H9 H 0.3620 0.4248 0.3266 0.138 Uiso 0.50 1 calc PR
C10 C 0.5000 0.5000 0.3372(9) 0.111(6) Uani 1 4 d SDU
C11 C 0.5000 0.5000 0.4196(9) 0.107(5) Uani 1 4 d SDU
C12 C 0.4091(13) 0.4679(10) 0.4567(7) 0.100(5) Uani 0.50 1 d PDU
C13 C 0.310(3) 0.3403(12) 0.4163(16) 0.216(11) Uani 0.50 1 d PDU
H13A H 0.3002 0.3142 0.4652 0.259 Uiso 0.50 1 calc PR
H13B H 0.3908 0.3250 0.3976 0.259 Uiso 0.50 1 calc PR
C14 C 0.216(3) 0.306(2) 0.3662(13) 0.221(12) Uani 0.50 1 d PDU
H14A H 0.1398 0.3274 0.3869 0.265 Uiso 0.50 1 calc PR
H14B H 0.2165 0.2451 0.3777 0.265 Uiso 0.50 1 calc PR
C15 C 0.194(2) 0.308(3) 0.2856(13) 0.210(14) Uani 0.50 1 d PDU
H15A H 0.1103 0.3244 0.2762 0.315 Uiso 0.50 1 calc PR
H15B H 0.2081 0.2516 0.2651 0.315 Uiso 0.50 1 calc PR
H15C H 0.2492 0.3478 0.2625 0.315 Uiso 0.50 1 calc PR

loop_
_atom_site_aniso_label
_atom_site_aniso_U_11
_atom_site_aniso_U_22
_atom_site_aniso_U_33
_atom_site_aniso_U_23
_atom_site_aniso_U_13
_atom_site_aniso_U_12
Zn1 0.0239(7) 0.0083(6) 0.0260(6) 0.000 0.000 0.000
Br1 0.0336(9) 0.0229(8) 0.302(3) 0.000 0.000 0.000
N1 0.090(7) 0.030(5) 0.019(4) 0.000 0.000 0.000
O1 0.070(3) 0.035(2) 0.057(2) -0.0021(18) -0.007(2) -0.027(2)
O2 0.228(14) 0.177(12) 0.063(7) 0.002(8) -0.037(8) -0.067(12)
C1 0.040(4) 0.012(3) 0.060(5) 0.000 0.000 0.005(3)
C2 0.033(4) 0.011(3) 0.073(5) 0.000 0.000 0.000(3)
C3 0.076(4) 0.037(3) 0.071(4) 0.001(3) 0.001(3) -0.032(3)
C4 0.082(5) 0.042(4) 0.081(4) -0.002(3) -0.010(4) -0.040(3)
C5 0.017(3) 0.009(3) 0.091(5) 0.000 0.000 0.002(3)
C6 0.026(3) 0.011(3) 0.089(6) 0.000 0.000 -0.007(3)
C7 0.033(5) 0.011(4) 0.094(8) 0.000 0.000 0.000
C8 0.107(10) 0.049(6) 0.052(5) 0.000(5) 0.015(6) -0.024(7)
C9 0.223(17) 0.083(10) 0.040(6) 0.004(6) 0.040(7) -0.029(10)
C10 0.140(15) 0.152(16) 0.039(7) 0.000 0.000 0.000
C11 0.182(14) 0.090(12) 0.049(7) 0.000 0.000 0.000
C12 0.156(13) 0.101(12) 0.044(7) 0.000(7) -0.009(7) -0.001(8)
C13 0.26(3) 0.200(15) 0.189(19) -0.051(19) -0.034(17) -0.102(18)
C14 0.24(3) 0.25(2) 0.176(18) -0.07(2) -0.037(19) -0.08(2)
C15 0.12(2) 0.33(4) 0.173(18) -0.01(3) -0.037(17) 0.04(3)

loop_
_atom_type_symbol
_atom_type_description
_atom_type_scat_dispersion_real
_atom_type_scat_dispersion_imag
_atom_type_scat_source
C C 0.0033 0.0016 'International Tables Vol C Tables 4.2.6.8 and 6.1.1.4'
H H 0.0000 0.0000 'International Tables Vol C Tables 4.2.6.8 and 6.1.1.4'
N N 0.0061 0.0033 'International Tables Vol C Tables 4.2.6.8 and 6.1.1.4'
O O 0.0106 0.0060 'International Tables Vol C Tables 4.2.6.8 and 6.1.1.4'
Zn Zn 0.2839 1.4301 'International Tables Vol C Tables 4.2.6.8 and 6.1.1.4'
Br Br -0.2901 2.4595 'International Tables Vol C Tables 4.2.6.8 and 6.1.1.4'

loop_
_geom_angle_atom_site_label_1
_geom_angle_atom_site_label_2
_geom_angle_atom_site_label_3
_geom_angle
_geom_angle_site_symmetry_1
_geom_angle_site_symmetry_3
O1 Zn1 O1 160.3(2) . 2_665
O1 Zn1 O1 87.3(3) . 8_655
O1 Zn1 O1 89.3(3) 2_665 8_655
O1 Zn1 O1 89.3(3) . 7_565
O1 Zn1 O1 87.3(3) 2_665 7_565
O1 Zn1 O1 160.3(2) 8_655 7_565
O1 Zn1 N1 99.87(11) . .
O1 Zn1 N1 99.87(11) 2_665 .
O1 Zn1 N1 99.87(11) 8_655 .
O1 Zn1 N1 99.87(11) 7_565 .
O1 Zn1 Zn1 80.13(11) . 5_665
O1 Zn1 Zn1 80.13(11) 2_665 5_665
O1 Zn1 Zn1 80.13(11) 8_655 5_665
O1 Zn1 Zn1 80.13(11) 7_565 5_665
N1 Zn1 Zn1 180.0 . 5_665
C8 N1 C8 57.3(11) 2_665 8_655
C8 N1 C8 119.5(13) 2_665 .
C8 N1 C8 91.9(13) 8_655 .
C8 N1 C8 91.9(13) 2_665 7_565
C8 N1 C8 119.5(13) 8_655 7_565
C8 N1 C8 57.3(11) . 7_565
C8 N1 Zn1 120.3(6) 2_665 .
C8 N1 Zn1 120.3(6) 8_655 .
C8 N1 Zn1 120.3(6) . .
C8 N1 Zn1 120.3(6) 7_565 .
C1 O1 Zn1 125.4(4) . .
C13 O2 C12 114.5(17) . .
O1 C1 O1 128.2(7) . 6
O1 C1 C2 115.9(3) . .
O1 C1 C2 115.9(3) 6 .
C3 C2 C3 119.4(7) . 6
C3 C2 C1 120.2(4) . .
C3 C2 C1 120.2(4) 6 .
C2 C3 C4 120.3(6) . .
C2 C3 H3 119.8 . .
C4 C3 H3 119.8 . .
C5 C4 C3 120.2(6) . .
C5 C4 H4 119.9 . .
C3 C4 H4 119.9 . .
C4 C5 C4 119.4(7) . 6
C4 C5 C6 120.3(3) . .
C4 C5 C6 120.3(3) 6 .
C6 C6 C7 118.0(5) 3 .
C6 C6 C5 120.3(4) 3 .
C7 C6 C5 121.7(7) . .
C6 C7 C6 124.0(9) 7 .
C6 C7 Br1 118.0(5) 7 .
C6 C7 Br1 118.0(5) . .
N1 C8 C9 119.8(12) . .
N1 C8 H8 120.1 . .
C9 C8 H8 120.1 . .
C10 C9 C8 121.0(15) . .
C10 C9 H9 119.5 . .
C8 C9 H9 119.5 . .
C9 C10 C9 118.5(18) . 2_665
C9 C10 C9 62.1(15) . 7_565
C9 C10 C9 86.9(18) 2_665 7_565
C9 C10 C9 86.9(18) . 8_655
C9 C10 C9 62.1(15) 2_665 8_655
C9 C10 C9 118.5(18) 7_565 8_655
C9 C10 C11 120.7(9) . .
C9 C10 C11 120.7(9) 2_665 .
C9 C10 C11 120.7(9) 7_565 .
C9 C10 C11 120.7(9) 8_655 .
C12 C11 C12 45.7(14) 2_665 8_655
C12 C11 C12 99.7(17) 2_665 7_565
C12 C11 C12 118.0(19) 8_655 7_565
C12 C11 C12 118.0(19) 2_665 .
C12 C11 C12 99.7(17) 8_655 .
C12 C11 C12 45.7(14) 7_565 .
C12 C11 C10 121.0(10) 2_665 .
C12 C11 C10 121.0(10) 8_655 .
C12 C11 C10 121.0(10) 7_565 .
C12 C11 C10 121.0(10) . .
C12 C12 C11 67.1(7) 7_565 .
C12 C12 O2 114.7(10) 7_565 .
C11 C12 O2 124.7(12) . .
C12 C12 C12 90.006(3) 7_565 6_556
C11 C12 C12 121.0(10) . 6_556
O2 C12 C12 114.3(7) . 6_556
C12 C12 C12 57.1(9) 7_565 4_566
C11 C12 C12 102.8(12) . 4_566
O2 C12 C12 125.0(8) . 4_566
C12 C12 C12 32.9(9) 6_556 4_566
C12 C12 C12 90.000(7) 7_565 8_655
C11 C12 C12 40.2(9) . 8_655
O2 C12 C12 144.1(9) . 8_655
C12 C12 C12 90.001(5) 6_556 8_655
C12 C12 C12 90.002(1) 4_566 8_655
O2 C13 C14 113(2) . .
O2 C13 H13A 108.9 . .
C14 C13 H13A 108.9 . .
O2 C13 H13B 108.9 . .
C14 C13 H13B 108.9 . .
H13A C13 H13B 107.8 . .
C13 C14 C15 136(3) . .
C13 C14 H14A 103.3 . .
C15 C14 H14A 103.3 . .
C13 C14 H14B 103.3 . .
C15 C14 H14B 103.3 . .
H14A C14 H14B 105.2 . .
C14 C15 H15A 109.5 . .
C14 C15 H15B 109.5 . .
H15A C15 H15B 109.5 . .
C14 C15 H15C 109.5 . .
H15A C15 H15C 109.5 . .
H15B C15 H15C 109.5 . .

loop_
_geom_bond_atom_site_label_1
_geom_bond_atom_site_label_2
_geom_bond_distance
_geom_bond_site_symmetry_2
Zn1 O1 2.032(4) .
Zn1 O1 2.032(4) 2_665
Zn1 O1 2.032(4) 8_655
Zn1 O1 2.032(4) 7_565
Zn1 N1 2.063(8) .
Zn1 Zn1 2.9217(19) 5_665
Br1 C7 1.924(11) .
N1 C8 1.304(7) 2_665
N1 C8 1.304(7) 8_655
N1 C8 1.304(7) .
N1 C8 1.304(7) 7_565
O1 C1 1.237(5) .
O2 C13 1.440(5) .
O2 C12 1.446(19) .
C1 O1 1.237(5) 6
C1 C2 1.542(10) .
C2 C3 1.352(7) .
C2 C3 1.353(7) 6
C3 C4 1.393(8) .
C3 H3 0.9500 .
C4 C5 1.354(7) .
C4 H4 0.9500 .
C5 C4 1.354(7) 6
C5 C6 1.516(9) .
C6 C6 1.364(14) 3
C6 C7 1.377(9) .
C7 C6 1.377(9) 7
C8 C9 1.317(8) .
C8 H8 0.9500 .
C9 C10 1.300(8) .
C9 H9 0.9500 .
C10 C9 1.300(8) 2_665
C10 C9 1.300(8) 7_565
C10 C9 1.300(8) 8_655
C10 C11 1.50(2) .
C11 C12 1.316(8) 2_665
C11 C12 1.316(8) 8_655
C11 C12 1.316(8) 7_565
C11 C12 1.316(8) .
C12 C12 1.02(3) 7_565
C12 C12 1.58(3) 6_556
C12 C12 1.88(3) 4_566
C12 C12 2.01(3) 8_655
C13 C14 1.488(5) .
C13 H13A 0.9900 .
C13 H13B 0.9900 .
C14 C15 1.493(5) .
C14 H14A 0.9900 .
C14 H14B 0.9900 .
C15 H15A 0.9800 .
C15 H15B 0.9800 .
C15 H15C 0.9800 .

loop_
_geom_torsion_atom_site_label_1
_geom_torsion_atom_site_label_2
_geom_torsion_atom_site_label_3
_geom_torsion_atom_site_label_4
_geom_torsion
_geom_torsion_site_symmetry_1
_geom_torsion_site_symmetry_4
O1 Zn1 N1 C8 168.2(7) . 2_665
O1 Zn1 N1 C8 -11.8(7) 2_665 2_665
O1 Zn1 N1 C8 79.2(7) 8_655 2_665
O1 Zn1 N1 C8 -100.8(7) 7_565 2_665
Zn1 Zn1 N1 C8 169(100) 5_665 2_665
O1 Zn1 N1 C8 100.8(7) . 8_655
O1 Zn1 N1 C8 -79.2(7) 2_665 8_655
O1 Zn1 N1 C8 11.8(7) 8_655 8_655
O1 Zn1 N1 C8 -168.2(7) 7_565 8_655
Zn1 Zn1 N1 C8 101(100) 5_665 8_655
O1 Zn1 N1 C8 -11.8(7) . .
O1 Zn1 N1 C8 168.2(7) 2_665 .
O1 Zn1 N1 C8 -100.8(7) 8_655 .
O1 Zn1 N1 C8 79.2(7) 7_565 .
Zn1 Zn1 N1 C8 -11(100) 5_665 .
O1 Zn1 N1 C8 -79.2(7) . 7_565
O1 Zn1 N1 C8 100.8(7) 2_665 7_565
O1 Zn1 N1 C8 -168.2(7) 8_655 7_565
O1 Zn1 N1 C8 11.8(7) 7_565 7_565
Zn1 Zn1 N1 C8 -79(100) 5_665 7_565
O1 Zn1 O1 C1 4.6(5) 2_665 .
O1 Zn1 O1 C1 -75.9(5) 8_655 .
O1 Zn1 O1 C1 84.7(5) 7_565 .
N1 Zn1 O1 C1 -175.4(5) . .
Zn1 Zn1 O1 C1 4.6(5) 5_665 .
Zn1 O1 C1 O1 -10.3(11) . 6
Zn1 O1 C1 C2 169.8(4) . .
O1 C1 C2 C3 -178.5(7) . .
O1 C1 C2 C3 1.7(10) 6 .
O1 C1 C2 C3 -1.7(10) . 6
O1 C1 C2 C3 178.5(7) 6 6
C3 C2 C3 C4 -1.7(13) 6 .
C1 C2 C3 C4 175.1(6) . .
C2 C3 C4 C5 0.0(12) . .
C3 C4 C5 C4 1.6(13) . 6
C3 C4 C5 C6 -178.2(7) . .
C4 C5 C6 C6 -90.1(6) . 3
C4 C5 C6 C6 90.1(6) 6 3
C4 C5 C6 C7 89.9(6) . .
C4 C5 C6 C7 -89.9(6) 6 .
C6 C6 C7 C6 0.0 3 7
C5 C6 C7 C6 180.0 . 7
C6 C6 C7 Br1 180.0 3 .
C5 C6 C7 Br1 0.0 . .
C8 N1 C8 C9 -3.1(11) 2_665 .
C8 N1 C8 C9 49.9(17) 8_655 .
C8 N1 C8 C9 -74.5(15) 7_565 .
Zn1 N1 C8 C9 176.9(11) . .
N1 C8 C9 C10 6(2) . .
C8 C9 C10 C9 -3.1(12) . 2_665
C8 C9 C10 C9 65.9(19) . 7_565
C8 C9 C10 C9 -58.8(19) . 8_655
C8 C9 C10 C11 176.9(12) . .
C9 C10 C11 C12 170.1(12) . 2_665
C9 C10 C11 C12 -9.9(12) 2_665 2_665
C9 C10 C11 C12 -116.2(13) 7_565 2_665
C9 C10 C11 C12 63.8(13) 8_655 2_665
C9 C10 C11 C12 116.2(13) . 8_655
C9 C10 C11 C12 -63.8(13) 2_665 8_655
C9 C10 C11 C12 -170.1(12) 7_565 8_655
C9 C10 C11 C12 9.9(12) 8_655 8_655
C9 C10 C11 C12 -63.8(13) . 7_565
C9 C10 C11 C12 116.2(13) 2_665 7_565
C9 C10 C11 C12 9.9(12) 7_565 7_565
C9 C10 C11 C12 -170.1(12) 8_655 7_565
C9 C10 C11 C12 -9.9(12) . .
C9 C10 C11 C12 170.1(12) 2_665 .
C9 C10 C11 C12 63.8(13) 7_565 .
C9 C10 C11 C12 -116.2(13) 8_655 .
C12 C11 C12 C12 75.3(7) 2_665 7_565
C12 C11 C12 C12 120.0(13) 8_655 7_565
C10 C11 C12 C12 -104.7(7) . 7_565
C12 C11 C12 O2 -179.6(19) 2_665 .
C12 C11 C12 O2 -134.9(14) 8_655 .
C12 C11 C12 O2 105.1(15) 7_565 .
C10 C11 C12 O2 0.4(19) . .
C12 C11 C12 C12 -0.006(2) 2_665 6_556
C12 C11 C12 C12 44.6(13) 8_655 6_556
C12 C11 C12 C12 -75.3(7) 7_565 6_556
C10 C11 C12 C12 179.997(2) . 6_556
C12 C11 C12 C12 29.7(5) 2_665 4_566
C12 C11 C12 C12 74.4(15) 8_655 4_566
C12 C11 C12 C12 -45.6(10) 7_565 4_566
C10 C11 C12 C12 -150.3(5) . 4_566
C12 C11 C12 C12 -44.6(13) 2_665 8_655
C12 C11 C12 C12 -120.0(13) 7_565 8_655
C10 C11 C12 C12 135.4(13) . 8_655
C13 O2 C12 C12 173.0(17) . 7_565
C13 O2 C12 C11 95(2) . .
C13 O2 C12 C12 -85(2) . 6_556
C13 O2 C12 C12 -121(2) . 4_566
C13 O2 C12 C12 44(2) . 8_655
C12 O2 C13 C14 -165.1(19) . .
O2 C13 C14 C15 71(5) . .
